data_7229824
loop_
_publ_author_name
'Liu, Jin-Hua'
'Gu, Ya-Nan'
'Chen, Yi'
'Qi, Yan-Jie'
'Li, Xin-Xiong'
'Zheng, Shou-Tian'

_publ_section_title
;
 Incorporating Cuprous-halide Clusters and Lanthanide Clusters to
 Construct Heterometallic Cluster Organic Frameworks with Luminescent and
 Gas Adsorption Properties
;
_journal_name_full CrystEngComm
_journal_paper_doi 10.1039/C7CE01963G
_journal_year 2017
_chemical_formula_sum 'C28 H44 Cu4 I4 N4 O32 Tb4'
_chemical_formula_weight 2346.11
_space_group_crystal_system tetragonal
_space_group_IT_number 129
_space_group_name_Hall '-P 4a 2a'
_space_group_name_H-M_alt 'P 4/n m m'
_symmetry_space_group_name_Hall '-P 4a 2a'
_symmetry_space_group_name_H-M 'P 4/n m m :2'
_atom_sites_solution_hydrogens mixed
_audit_creation_method SHELXL-2014/7
_audit_update_record
;
2017-06-28 deposited with the CCDC.
2017-12-27 downloaded from the CCDC.
;
_cell_angle_alpha 90
_cell_angle_beta 90
_cell_angle_gamma 90
_cell_formula_units_Z 2
_cell_length_a 18.6509(14)
_cell_length_b 18.6509(14)
_cell_length_c 12.2593(19)
_cell_measurement_reflns_used 14908
_cell_measurement_temperature 175(2)
_cell_measurement_theta_max 24.7825
_cell_measurement_theta_min 2.7445
_cell_volume 4264.5(8)
_computing_structure_refinement 'SHELXL-2014/7 (Sheldrick, 2014)'
_diffrn_ambient_temperature 175(2)
_diffrn_measured_fraction_theta_full 0.999
_diffrn_measured_fraction_theta_max 0.999
_diffrn_measurement_device_type 'Bruker APEX II'
_diffrn_measurement_method 'Omega scan'
_diffrn_radiation_type MoK\a
_diffrn_radiation_wavelength 0.71073
_diffrn_reflns_av_R_equivalents 0.0456
_diffrn_reflns_av_unetI/netI 0.0288
_diffrn_reflns_Laue_measured_fraction_full 0.999
_diffrn_reflns_Laue_measured_fraction_max 0.999
_diffrn_reflns_limit_h_max 22
_diffrn_reflns_limit_h_min -16
_diffrn_reflns_limit_k_max 22
_diffrn_reflns_limit_k_min -22
_diffrn_reflns_limit_l_max 14
_diffrn_reflns_limit_l_min -13
_diffrn_reflns_number 14323
_diffrn_reflns_point_group_measured_fraction_full 0.999
_diffrn_reflns_point_group_measured_fraction_max 0.999
_diffrn_reflns_theta_full 25.045
_diffrn_reflns_theta_max 25.045
_diffrn_reflns_theta_min 1.544
_exptl_absorpt_coefficient_mu 5.755
_exptl_absorpt_correction_T_max 0.447
_exptl_absorpt_correction_T_min 0.369
_exptl_absorpt_correction_type multi-scan
_exptl_crystal_colour green
_exptl_crystal_density_diffrn 1.827
_exptl_crystal_density_method 'not measured'
_exptl_crystal_description square
_exptl_crystal_F_000 2168
_exptl_crystal_size_max 0.18
_exptl_crystal_size_mid 0.15
_exptl_crystal_size_min 0.14
_platon_squeeze_details ' ?'
_refine_diff_density_max 2.322
_refine_diff_density_min -2.850
_refine_diff_density_rms 0.259
_refine_ls_extinction_method none
_refine_ls_goodness_of_fit_ref 1.063
_refine_ls_hydrogen_treatment constr
_refine_ls_matrix_type full
_refine_ls_number_parameters 103
_refine_ls_number_reflns 2118
_refine_ls_number_restraints 12
_refine_ls_restrained_S_all 1.061
_refine_ls_R_factor_all 0.0803
_refine_ls_R_factor_gt 0.0694
_refine_ls_shift/su_max 0.094
_refine_ls_shift/su_mean 0.002
_refine_ls_structure_factor_coef Fsqd
_refine_ls_weighting_details 'w=1/[\s^2^(Fo^2^)+(0.1242P)^2^+82.4982P] where P=(Fo^2^+2Fc^2^)/3'
_refine_ls_weighting_scheme calc
_refine_ls_wR_factor_gt 0.2145
_refine_ls_wR_factor_ref 0.2222
_reflns_Friedel_coverage 0.000
_reflns_number_gt 1759
_reflns_number_total 2118
_reflns_threshold_expression 'I > 2\s(I)'
_cod_data_source_file c7ce01963g2.cif
_cod_data_source_block 1
_cod_original_cell_volume 4264.5(9)
_cod_database_code 7229824
_shelx_shelxl_version_number 2014/7
_shelx_space_group_comment
;
The symmetry employed for this shelxl refinement is uniquely defined
by the following loop, which should always be used as a source of
symmetry information in preference to the above space-group names.
They are only intended as comments.
;

loop_
_space_group_symop_operation_xyz
'x, y, z'
'-x+1/2, -y+1/2, z'
'-y+1/2, x, z'
'y, -x+1/2, z'
'-x, y+1/2, -z'
'x+1/2, -y, -z'
'y+1/2, x+1/2, -z'
'-y, -x, -z'
'-x, -y, -z'
'x-1/2, y-1/2, -z'
'y-1/2, -x, -z'
'-y, x-1/2, -z'
'x, -y-1/2, z'
'-x-1/2, y, z'
'-y-1/2, -x-1/2, z'
'y, x, z'

loop_
_atom_site_label
_atom_site_type_symbol
_atom_site_fract_x
_atom_site_fract_y
_atom_site_fract_z
_atom_site_U_iso_or_equiv
_atom_site_adp_type
_atom_site_occupancy
_atom_site_site_symmetry_order
_atom_site_calc_flag
_atom_site_refinement_flags_posn
_atom_site_refinement_flags_adp
_atom_site_refinement_flags_occupancy
Tb1 Tb 0.43306(5) 0.43306(5) 1.62881(10) 0.0432(4) Uani 0.7 2 d S T P
Tb1A Tb 0.47407(16) 0.47407(16) 1.5766(3) 0.0647(10) Uani 0.3 2 d S T P
Cu1 Cu 0.2500 0.68066(10) 1.08242(15) 0.0299(5) Uani 1 2 d S T P
I1 I 0.2500 0.62220(5) 0.88798(8) 0.0284(4) Uani 1 2 d S T P
O1 O 0.3835(5) 0.4887(5) 1.4819(8) 0.057(3) Uani 1 1 d . . .
O2 O 0.5611(4) 0.4544(5) 1.6520(8) 0.052(2) Uani 1 1 d . . .
O1W O 0.4396(10) 0.4396(10) 1.853(4) 0.220(19) Uani 1 2 d S T P
H1WA H 0.4131 0.4131 1.8929 0.264 Uiso 1 2 d R U P
H1WB H 0.4687 0.4687 1.8830 0.264 Uiso 1 2 d R U P
O2W O 0.351(3) 0.351(3) 1.627(5) 0.382(5) Uani 1 2 d S TU P
H2WA H 0.3252 0.3251 1.6684 0.458 Uiso 1 2 d R U P
H2WB H 0.3470 0.3469 1.5579 0.458 Uiso 1 2 d R U P
O3W O 0.4530(11) 0.3152(11) 1.6939(18) 0.160(7) Uani 1 1 d . U .
H3WA H 0.4572 0.3070 1.7618 0.192 Uiso 1 1 d R U .
H3WB H 0.4561 0.2809 1.6485 0.192 Uiso 1 1 d R U .
N1 N 0.2500 0.6091(7) 1.2063(10) 0.028(3) Uani 1 2 d S T P
C1 C 0.3141(6) 0.5430(6) 1.3459(9) 0.036(3) Uani 1 1 d . . .
C2 C 0.3116(6) 0.5868(6) 1.2547(9) 0.031(2) Uani 1 1 d . . .
H2 H 0.3549 0.6018 1.2247 0.037 Uiso 1 1 calc R U .
C3 C 0.2500 0.5208(9) 1.3910(13) 0.034(4) Uani 1 2 d S T P
H3 H 0.2500 0.4909 1.4517 0.041 Uiso 1 2 calc R U P
C4 C 0.3837(6) 0.5239(7) 1.3967(10) 0.039(3) Uani 1 1 d . . .

loop_
_atom_site_aniso_label
_atom_site_aniso_U_11
_atom_site_aniso_U_22
_atom_site_aniso_U_33
_atom_site_aniso_U_23
_atom_site_aniso_U_13
_atom_site_aniso_U_12
Tb1 0.0475(6) 0.0475(6) 0.0346(7) 0.0070(4) 0.0070(4) 0.0093(6)
Tb1A 0.0634(14) 0.0634(14) 0.067(2) 0.0049(14) 0.0049(14) 0.0056(19)
Cu1 0.0272(10) 0.0371(11) 0.0255(9) 0.0114(8) 0.000 0.000
I1 0.0375(6) 0.0168(5) 0.0307(6) -0.0005(4) 0.000 0.000
O1 0.046(5) 0.067(6) 0.057(6) 0.038(5) 0.000(4) 0.019(5)
O2 0.030(5) 0.061(6) 0.064(6) 0.017(5) -0.012(4) 0.010(4)
O1W 0.16(2) 0.16(2) 0.34(5) -0.006(18) -0.006(18) -0.09(3)
O2W 0.382(4) 0.382(4) 0.382(5) 0.0002(18) 0.0002(18) 0.000(3)
O3W 0.169(9) 0.159(9) 0.152(8) 0.001(5) -0.001(5) -0.004(5)
N1 0.021(6) 0.033(7) 0.030(6) 0.008(6) 0.000 0.000
C1 0.032(6) 0.043(7) 0.033(6) 0.008(5) -0.009(5) 0.009(5)
C2 0.023(5) 0.033(6) 0.037(6) 0.002(5) 0.001(5) 0.008(4)
C3 0.040(9) 0.030(8) 0.031(8) 0.012(7) 0.000 0.000
C4 0.028(6) 0.040(7) 0.049(7) 0.006(6) -0.001(5) 0.016(5)

loop_
_atom_type_symbol
_atom_type_description
_atom_type_scat_dispersion_real
_atom_type_scat_dispersion_imag
_atom_type_scat_source
C C 0.0033 0.0016 'International Tables Vol C Tables 4.2.6.8 and 6.1.1.4'
H H 0.0000 0.0000 'International Tables Vol C Tables 4.2.6.8 and 6.1.1.4'
N N 0.0061 0.0033 'International Tables Vol C Tables 4.2.6.8 and 6.1.1.4'
O O 0.0106 0.0060 'International Tables Vol C Tables 4.2.6.8 and 6.1.1.4'
Cu Cu 0.3201 1.2651 'International Tables Vol C Tables 4.2.6.8 and 6.1.1.4'
I I -0.4742 1.8119 'International Tables Vol C Tables 4.2.6.8 and 6.1.1.4'
Tb Tb -0.1723 4.1537 'International Tables Vol C Tables 4.2.6.8 and 6.1.1.4'

loop_
_geom_angle_atom_site_label_1
_geom_angle_atom_site_label_2
_geom_angle_atom_site_label_3
_geom_angle
_geom_angle_site_symmetry_1
_geom_angle_site_symmetry_3
Tb1A Tb1 O2W 148.7(16) . .
Tb1A Tb1 O1 64.3(3) . .
O2W Tb1 O1 91.5(13) . .
Tb1A Tb1 O1 64.3(3) . 16
O2W Tb1 O1 91.5(13) . 16
O1 Tb1 O1 75.2(5) . 16
Tb1A Tb1 O3W 129.9(5) . .
O2W Tb1 O3W 57.2(8) . .
O1 Tb1 O3W 139.0(6) . .
O1 Tb1 O3W 79.5(6) 16 .
Tb1A Tb1 O3W 129.9(5) . 16
O2W Tb1 O3W 57.2(8) . 16
O1 Tb1 O3W 79.5(6) . 16
O1 Tb1 O3W 139.0(6) 16 16
O3W Tb1 O3W 100.3(10) . 16
Tb1A Tb1 O2 50.5(3) . .
O2W Tb1 O2 144.0(4) . .
O1 Tb1 O2 114.6(3) . .
O1 Tb1 O2 73.2(4) 16 .
O3W Tb1 O2 87.6(6) . .
O3W Tb1 O2 147.6(6) 16 .
Tb1A Tb1 O2 50.5(3) . 16
O2W Tb1 O2 144.0(4) . 16
O1 Tb1 O2 73.2(4) . 16
O1 Tb1 O2 114.6(3) 16 16
O3W Tb1 O2 147.6(6) . 16
O3W Tb1 O2 87.6(6) 16 16
O2 Tb1 O2 70.5(5) . 16
Tb1A Tb1 O1W 117.1(6) . .
O2W Tb1 O1W 94.3(17) . .
O1 Tb1 O1W 142.0(3) . .
O1 Tb1 O1W 142.0(3) 16 .
O3W Tb1 O1W 72.4(6) . .
O3W Tb1 O1W 72.4(6) 16 .
O2 Tb1 O1W 80.4(5) . .
O2 Tb1 O1W 80.4(5) 16 .
Tb1A Tb1 Tb1A 15.2(3) . 9_668
O2W Tb1 Tb1A 133.5(16) . 9_668
O1 Tb1 Tb1A 53.7(2) . 9_668
O1 Tb1 Tb1A 53.7(2) 16 9_668
O3W Tb1 Tb1A 128.5(5) . 9_668
O3W Tb1 Tb1A 128.4(5) 16 9_668
O2 Tb1 Tb1A 61.3(2) . 9_668
O2 Tb1 Tb1A 61.3(2) 16 9_668
O1W Tb1 Tb1A 132.2(6) . 9_668
Tb1 Tb1A O2 98.9(3) . .
Tb1 Tb1A O2 98.9(3) . 16
O2 Tb1A O2 95.3(7) . 16
Tb1 Tb1A O1 82.5(3) . .
O2 Tb1A O1 174.1(5) . .
O2 Tb1A O1 90.2(4) 16 .
Tb1 Tb1A O1 82.5(3) . 16
O2 Tb1A O1 90.2(4) . 16
O2 Tb1A O1 174.1(5) 16 16
O1 Tb1A O1 84.3(6) . 16
Tb1 Tb1A Tb1A 156.7(4) . 9_668
O2 Tb1A Tb1A 96.8(3) . 9_668
O2 Tb1A Tb1A 96.8(3) 16 9_668
O1 Tb1A Tb1A 80.3(3) . 9_668
O1 Tb1A Tb1A 80.3(3) 16 9_668
Tb1 Tb1A C4 123.4(3) . 8_668
O2 Tb1A C4 96.9(5) . 8_668
O2 Tb1A C4 25.4(4) 16 8_668
O1 Tb1A C4 87.1(4) . 8_668
O1 Tb1A C4 151.4(4) 16 8_668
Tb1A Tb1A C4 71.3(3) 9_668 8_668
Tb1 Tb1A C4 123.4(3) . 9_668
O2 Tb1A C4 25.4(4) . 9_668
O2 Tb1A C4 96.9(5) 16 9_668
O1 Tb1A C4 151.4(4) . 9_668
O1 Tb1A C4 87.1(4) 16 9_668
Tb1A Tb1A C4 71.3(3) 9_668 9_668
C4 Tb1A C4 87.6(6) 8_668 9_668
Tb1 Tb1A O1 147.9(2) . 9_668
O2 Tb1A O1 51.1(3) . 9_668
O2 Tb1A O1 95.4(4) 16 9_668
O1 Tb1A O1 126.2(3) . 9_668
O1 Tb1A O1 86.2(5) 16 9_668
Tb1A Tb1A O1 45.9(2) 9_668 9_668
C4 Tb1A O1 77.0(4) 8_668 9_668
C4 Tb1A O1 25.7(3) 9_668 9_668
Tb1 Tb1A O1 147.9(2) . 8_668
O2 Tb1A O1 95.4(4) . 8_668
O2 Tb1A O1 51.1(3) 16 8_668
O1 Tb1A O1 86.2(5) . 8_668
O1 Tb1A O1 126.2(3) 16 8_668
Tb1A Tb1A O1 45.9(2) 9_668 8_668
C4 Tb1A O1 25.7(3) 8_668 8_668
C4 Tb1A O1 77.0(4) 9_668 8_668
O1 Tb1A O1 58.5(4) 9_668 8_668
Tb1 Tb1A C4 103.1(3) . 16
O2 Tb1A C4 89.1(4) . 16
O2 Tb1A C4 156.6(4) 16 16
O1 Tb1A C4 85.0(4) . 16
O1 Tb1A C4 20.7(4) 16 16
Tb1A Tb1A C4 59.9(3) 9_668 16
C4 Tb1A C4 131.2(2) 8_668 16
C4 Tb1A C4 77.6(5) 9_668 16
O1 Tb1A C4 69.7(4) 9_668 16
O1 Tb1A C4 105.7(3) 8_668 16
Tb1 Tb1A C4 103.1(3) . .
O2 Tb1A C4 156.6(4) . .
O2 Tb1A C4 89.1(4) 16 .
O1 Tb1A C4 20.7(4) . .
O1 Tb1A C4 85.0(4) 16 .
Tb1A Tb1A C4 59.9(3) 9_668 .
C4 Tb1A C4 77.6(5) 8_668 .
C4 Tb1A C4 131.2(2) 9_668 .
O1 Tb1A C4 105.7(3) 9_668 .
O1 Tb1A C4 69.7(4) 8_668 .
C4 Tb1A C4 78.4(5) 16 .
N1 Cu1 Cu1 131.3(4) . 2_565
N1 Cu1 I1 114.1(4) . .
Cu1 Cu1 I1 114.58(5) 2_565 .
N1 Cu1 Cu1 150.47(10) . 11_567
Cu1 Cu1 Cu1 61.67(4) 2_565 11_567
I1 Cu1 Cu1 61.52(7) . 11_567
N1 Cu1 Cu1 150.47(10) . 12_667
Cu1 Cu1 Cu1 61.67(4) 2_565 12_667
I1 Cu1 Cu1 61.52(7) . 12_667
Cu1 Cu1 Cu1 56.65(8) 11_567 12_667
N1 Cu1 I1 102.27(18) . 12_667
Cu1 Cu1 I1 61.79(4) 2_565 12_667
I1 Cu1 I1 108.49(4) . 12_667
Cu1 Cu1 I1 106.70(4) 11_567 12_667
Cu1 Cu1 I1 57.36(6) 12_667 12_667
N1 Cu1 I1 102.27(18) . 11_567
Cu1 Cu1 I1 61.79(4) 2_565 11_567
I1 Cu1 I1 108.49(4) . 11_567
Cu1 Cu1 I1 57.36(6) 11_567 11_567
Cu1 Cu1 I1 106.70(4) 12_667 11_567
I1 Cu1 I1 121.19(8) 12_667 11_567
Cu1 I1 Cu1 61.12(7) . 12_667
Cu1 I1 Cu1 61.12(6) . 11_567
Cu1 I1 Cu1 56.42(7) 12_667 11_567
C4 O1 Tb1A 122.9(9) . .
C4 O1 Tb1 155.7(9) . .
Tb1A O1 Tb1 33.23(17) . .
C4 O1 Tb1A 69.7(7) . 9_668
Tb1A O1 Tb1A 53.8(3) . 9_668
Tb1 O1 Tb1A 86.1(3) . 9_668
C4 O2 Tb1A 113.9(8) 9_668 .
C4 O2 Tb1 143.0(8) 9_668 .
Tb1A O2 Tb1 30.62(18) . .
C2 N1 C2 115.6(13) 14_655 .
C2 N1 Cu1 122.0(6) 14_655 .
C2 N1 Cu1 122.0(7) . .
C3 C1 C2 118.1(11) . .
C3 C1 C4 121.2(11) . .
C2 C1 C4 120.6(11) . .
N1 C2 C1 124.1(10) . .
C1 C3 C1 119.9(14) 14_655 .
O1 C4 O2 125.2(11) . 9_668
O1 C4 C1 118.7(11) . .
O2 C4 C1 116.1(11) 9_668 .
O1 C4 Tb1A 84.7(7) . 9_668
O2 C4 Tb1A 40.7(5) 9_668 9_668
C1 C4 Tb1A 156.5(9) . 9_668
O1 C4 Tb1A 36.4(6) . .
O2 C4 Tb1A 89.4(7) 9_668 .
C1 C4 Tb1A 153.7(9) . .
Tb1A C4 Tb1A 48.8(2) 9_668 .

loop_
_geom_bond_atom_site_label_1
_geom_bond_atom_site_label_2
_geom_bond_distance
_geom_bond_site_symmetry_2
Tb1 Tb1A 1.257(4) .
Tb1 O2W 2.17(7) .
Tb1 O1 2.274(8) .
Tb1 O1 2.274(8) 16
Tb1 O3W 2.37(2) .
Tb1 O3W 2.37(2) 16
Tb1 O2 2.438(8) .
Tb1 O2 2.438(8) 16
Tb1 O1W 2.76(5) .
Tb1 Tb1A 3.513(4) 9_668
Tb1A O2 1.905(8) .
Tb1A O2 1.905(8) 16
Tb1A O1 2.067(9) .
Tb1A O1 2.067(9) 16
Tb1A Tb1A 2.323(8) 9_668
Tb1A C4 2.672(12) 8_668
Tb1A C4 2.672(12) 9_668
Tb1A O1 2.837(10) 9_668
Tb1A O1 2.837(10) 8_668
Tb1A C4 2.926(12) 16
Tb1A C4 2.926(12) .
Cu1 N1 2.022(13) .
Cu1 Cu1 2.587(4) 2_565
Cu1 I1 2.621(2) .
Cu1 Cu1 2.726(3) 11_567
Cu1 Cu1 2.726(3) 12_667
Cu1 I1 2.7360(13) 12_667
Cu1 I1 2.7360(13) 11_567
I1 Cu1 2.7361(13) 12_667
I1 Cu1 2.7361(13) 11_567
O1 C4 1.234(15) .
O1 Tb1A 2.837(10) 9_668
O2 C4 1.256(15) 9_668
N1 C2 1.359(12) 14_655
N1 C2 1.359(12) .
C1 C3 1.381(14) .
C1 C2 1.385(15) .
C1 C4 1.484(15) .
C3 C1 1.380(14) 14_655
C4 O2 1.256(15) 9_668
C4 Tb1A 2.672(12) 9_668

loop_
_platon_squeeze_void_nr
_platon_squeeze_void_average_x
_platon_squeeze_void_average_y
_platon_squeeze_void_average_z
_platon_squeeze_void_volume
_platon_squeeze_void_count_electrons
1 0.026 0.119 0.000 1521.3 267.7
2 0.250 0.750 0.500 188.1 43.3
3 0.750 0.250 0.500 188.1 43.4
